data_7212973
loop_
_publ_author_name
'Woydowski, Karsten'
'Fleischhauer, J\"org'
'Schiffer, Jan'
'Liebscher, J\"urgen'

_publ_section_title
;
 Synthesis of optically active 3,4,5,6-tetrahydro-2H-1,4-thiazin-3-ones
 and their benzo analogues by ring transformation of glycidic esters
;
_journal_issue 2
_journal_name_full 'Journal of the Chemical Society, Perkin Transactions 1'
_journal_page_first 149
_journal_paper_doi 10.1039/a808111e
_journal_year 1999
_chemical_formula_sum 'C6 H11 N O2 S'
_chemical_formula_weight 161.22
_chemical_name_systematic
; 


 ? 


;
_space_group_IT_number 19
_symmetry_space_group_name_Hall 'P 2ac 2ab'
_symmetry_space_group_name_H-M 'P 21 21 21'
_atom_sites_solution_hydrogens geom
_atom_sites_solution_primary direct
_atom_sites_solution_secondary difmap
_audit_creation_method SHELXL
_cell_angle_alpha 90.00
_cell_angle_beta 90.00
_cell_angle_gamma 90.00
_cell_formula_units_Z 4
_cell_length_a 5.452(12)
_cell_length_b 7.353(6)
_cell_length_c 19.264(19)
_cell_measurement_temperature 293(2)
_cell_volume 772(2)
_computing_structure_refinement 'SHELXL-93 (Sheldrick, 1993)'
_computing_structure_solution 'SHELXS-86 (Sheldrick, 1990)'
_diffrn_ambient_temperature 293(2)
_diffrn_radiation_monochromator graphite
_diffrn_radiation_source 'fine-focus sealed tube'
_diffrn_radiation_type MoK\a
_diffrn_radiation_wavelength 0.71073
_diffrn_reflns_av_R_equivalents 0.0366
_diffrn_reflns_av_sigmaI/netI 0.0233
_diffrn_reflns_limit_h_max 0
_diffrn_reflns_limit_h_min -5
_diffrn_reflns_limit_k_max 0
_diffrn_reflns_limit_k_min -7
_diffrn_reflns_limit_l_max 18
_diffrn_reflns_limit_l_min -18
_diffrn_reflns_number 790
_diffrn_reflns_theta_max 20.01
_diffrn_reflns_theta_min 2.11
_exptl_absorpt_coefficient_mu 0.359
_exptl_crystal_density_diffrn 1.387
_exptl_crystal_F_000 344
_refine_diff_density_max 0.430
_refine_diff_density_min -0.186
_refine_diff_density_rms 0.053
_refine_ls_abs_structure_details 'Flack H D (1983), Acta Cryst. A39, 876-881'
_refine_ls_abs_structure_Flack 0.24(22)
_refine_ls_extinction_method none
_refine_ls_goodness_of_fit_all 1.079
_refine_ls_goodness_of_fit_obs 1.077
_refine_ls_matrix_type full
_refine_ls_number_parameters 124
_refine_ls_number_reflns 722
_refine_ls_number_restraints 0
_refine_ls_restrained_S_all 1.234
_refine_ls_restrained_S_obs 1.077
_refine_ls_R_factor_all 0.0474
_refine_ls_R_factor_obs 0.0434
_refine_ls_shift/esd_max -0.058
_refine_ls_shift/esd_mean 0.006
_refine_ls_structure_factor_coef Fsqd
_refine_ls_weighting_details 'w=1/[\s^2^(Fo^2^)+(0.0844P)^2^+0.3426P] where P=(Fo^2^+2Fc^2^)/3'
_refine_ls_weighting_scheme calc
_refine_ls_wR_factor_all 0.1317
_refine_ls_wR_factor_obs 0.1103
_reflns_number_observed 673
_reflns_number_total 723
_reflns_observed_criterion >2sigma(I)
_cod_data_source_file 808111Esup1.cif
_cod_data_source_block woyd3
_cod_depositor_comments
;
The following automatic conversions were performed:

'_refine_ls_weighting_scheme' value 'calc
w=1/[\s^2^(Fo^2^)+(0.0844P)^2^+0.3426P] where P=(Fo^2^+2Fc^2^)/3' was
changed to 'calc'. New tag '_refine_ls_weighting_details' was
created. The value of the new tag was set to
'w=1/[\s^2^(Fo^2^)+(0.0844P)^2^+0.3426P] where P=(Fo^2^+2Fc^2^)/3'.

Automatic conversion script
Id: cif_fix_values 3143 2015-03-26 13:38:13Z robertas 
;
_cod_original_cell_volume 772.3(19)
_cod_database_code 7212973

loop_
_symmetry_equiv_pos_as_xyz
'x, y, z'
'x+1/2, -y+1/2, -z'
'-x, y+1/2, -z+1/2'
'-x+1/2, -y, z+1/2'

loop_
_atom_site_aniso_label
_atom_site_aniso_U_11
_atom_site_aniso_U_22
_atom_site_aniso_U_33
_atom_site_aniso_U_23
_atom_site_aniso_U_13
_atom_site_aniso_U_12
C1 0.041(3) 0.037(3) 0.046(3) 0.003(3) -0.003(3) 0.009(3)
C2 0.052(4) 0.017(3) 0.050(4) 0.007(3) 0.001(3) 0.014(3)
C3 0.058(4) 0.061(4) 0.063(4) 0.003(4) 0.013(4) -0.007(4)
C4 0.093(5) 0.071(5) 0.067(4) -0.008(4) 0.027(4) -0.003(4)
C5 0.049(4) 0.030(3) 0.048(3) 0.000(3) 0.008(3) 0.001(3)
C6 0.066(5) 0.041(3) 0.076(5) -0.010(4) 0.012(3) -0.009(3)
N1 0.073(4) 0.034(3) 0.047(3) -0.003(2) 0.003(3) -0.006(3)
O1 0.045(3) 0.042(3) 0.080(3) 0.013(2) -0.011(2) 0.007(2)
O2 0.090(3) 0.035(2) 0.045(2) -0.002(2) 0.013(2) 0.000(2)
S1 0.0680(11) 0.0754(11) 0.0430(9) 0.0087(8) -0.0087(8) 0.0010(10)

loop_
_atom_site_label
_atom_site_type_symbol
_atom_site_fract_x
_atom_site_fract_y
_atom_site_fract_z
_atom_site_U_iso_or_equiv
_atom_site_thermal_displace_type
_atom_site_occupancy
_atom_site_calc_flag
C1 C 0.1316(10) 0.4042(6) 0.3929(3) 0.0415(13) Uani 1 d
H1 H -0.0497(103) 0.4001(70) 0.4001(24) 0.046 Uiso 1 d
C2 C 0.2442(9) 0.5451(6) 0.4409(3) 0.0395(14) Uani 1 d
C3 C 0.5340(14) 0.6724(9) 0.3512(3) 0.061(2) Uani 1 d
H3A H 0.7038(134) 0.6878(89) 0.3551(28) 0.067 Uiso 1 d
H3B H 0.4035(107) 0.7811(85) 0.3334(27) 0.067 Uiso 1 d
C4 C 0.4907(14) 0.5249(10) 0.3045(4) 0.077(2) Uani 1 d
H4B H 0.5619(111) 0.5553(85) 0.2533(36) 0.085 Uiso 1 d
H4A H 0.5953(111) 0.3933(101) 0.3131(32) 0.085 Uiso 1 d
C5 C 0.2068(10) 0.2107(7) 0.4156(3) 0.0423(14) Uani 1 d
H5 H 0.1551(89) 0.2049(65) 0.4663(27) 0.047 Uiso 1 d
C6 C 0.0738(13) 0.0676(9) 0.3743(4) 0.061(2) Uani 1 d
H6A H -0.1103(121) 0.0824(79) 0.3879(26) 0.067 Uiso 1 d
H6B H 0.1191(106) 0.0864(81) 0.3230(32) 0.067 Uiso 1 d
H6C H 0.1140(110) -0.0341(91) 0.3924(30) 0.067 Uiso 1 d
N1 N 0.4301(9) 0.6479(7) 0.4200(3) 0.0515(14) Uani 1 d
H1N H 0.4758(110) 0.7183(85) 0.4497(30) 0.057 Uiso 1 d
O1 O 0.4645(7) 0.1971(5) 0.4077(2) 0.0556(13) Uani 1 d
H1O H 0.5291(124) 0.1537(99) 0.4364(32) 0.061 Uiso 1 d
O2 O 0.1636(7) 0.5580(4) 0.5006(2) 0.0568(11) Uani 1 d
S1 S 0.1729(3) 0.4510(2) 0.30136(7) 0.0621(6) Uani 1 d

loop_
_atom_type_symbol
_atom_type_description
_atom_type_scat_dispersion_real
_atom_type_scat_dispersion_imag
_atom_type_scat_source
C C 0.0033 0.0016 'International Tables Vol C Tables 4.2.6.8 and 6.1.1.4'
H H 0.0000 0.0000 'International Tables Vol C Tables 4.2.6.8 and 6.1.1.4'
N N 0.0061 0.0033 'International Tables Vol C Tables 4.2.6.8 and 6.1.1.4'
O O 0.0106 0.0060 'International Tables Vol C Tables 4.2.6.8 and 6.1.1.4'
S S 0.1246 0.1234 'International Tables Vol C Tables 4.2.6.8 and 6.1.1.4'

loop_
_geom_angle_atom_site_label_1
_geom_angle_atom_site_label_2
_geom_angle_atom_site_label_3
_geom_angle
C2 C1 C5 110.4(4)
C2 C1 S1 114.4(4)
C5 C1 S1 114.7(4)
C2 C1 H1 109.6(30)
C5 C1 H1 101.3(30)
S1 C1 H1 105.4(27)
O2 C2 N1 120.8(5)
O2 C2 C1 118.4(5)
N1 C2 C1 120.8(5)
C4 C3 N1 114.6(6)
C4 C3 H3A 107.8(38)
N1 C3 H3A 109.1(35)
C4 C3 H3B 104.0(28)
N1 C3 H3B 96.9(27)
H3A C3 H3B 124.4(50)
C3 C4 S1 113.9(5)
C3 C4 H4B 111.0(34)
S1 C4 H4B 111.9(33)
C3 C4 H4A 118.1(34)
S1 C4 H4A 103.2(31)
H4B C4 H4A 97.4(47)
O1 C5 C6 111.8(5)
O1 C5 C1 107.3(5)
C6 C5 C1 111.5(5)
O1 C5 H5 112.0(27)
C6 C5 H5 110.2(28)
C1 C5 H5 103.7(27)
C5 C6 H6A 105.0(32)
C5 C6 H6B 107.3(33)
H6A C6 H6B 117.2(44)
C5 C6 H6C 105.9(43)
H6A C6 H6C 103.7(54)
H6B C6 H6C 116.6(55)
C2 N1 C3 130.3(5)
C2 N1 H1N 112.5(43)
C3 N1 H1N 116.5(43)
C5 O1 H1O 115.3(52)
C1 S1 C4 98.2(3)

loop_
_geom_bond_atom_site_label_1
_geom_bond_atom_site_label_2
_geom_bond_distance
C1 C2 1.519(7)
C1 C5 1.544(7)
C1 S1 1.810(5)
C1 H1 1.00(5)
C2 O2 1.235(6)
C2 N1 1.327(7)
C3 C4 1.429(10)
C3 N1 1.451(8)
C3 H3A 0.94(7)
C3 H3B 1.12(6)
C4 S1 1.817(8)
C4 H4B 1.08(7)
C4 H4A 1.14(7)
C5 O1 1.417(7)
C5 C6 1.505(8)
C5 H5 1.02(5)
C6 H6A 1.04(6)
C6 H6B 1.03(6)
C6 H6C 0.85(6)
N1 H1N 0.81(6)
O1 H1O 0.73(7)

loop_
_geom_torsion_atom_site_label_1
_geom_torsion_atom_site_label_2
_geom_torsion_atom_site_label_3
_geom_torsion_atom_site_label_4
_geom_torsion
C5 C1 C2 O2 -71.3(6)
S1 C1 C2 O2 157.5(4)
C5 C1 C2 N1 106.6(5)
S1 C1 C2 N1 -24.7(6)
N1 C3 C4 S1 48.8(8)
C2 C1 C5 O1 -64.1(6)
S1 C1 C5 O1 67.0(5)
C2 C1 C5 C6 173.1(5)
S1 C1 C5 C6 -55.8(6)
O2 C2 N1 C3 -171.5(6)
C1 C2 N1 C3 10.8(8)
C4 C3 N1 C2 -23.7(10)
C2 C1 S1 C4 42.1(4)
C5 C1 S1 C4 -87.0(5)
C3 C4 S1 C1 -55.9(6)
